data_7121167
loop_
_publ_author_name
'Cousin, David'
'Hummersone, Marc G.'
'Bradshaw, Tracey D.'
'Zhang, Jihong'
'Moody, Christopher J.'
'Foreiter, Magdalena B.'
'Summers, Helen S.'
'Lewis, William'
'Wheelhouse, Richard T.'
'Stevens, Malcolm F. G.'

_publ_section_title
;
 Synthesis and growth-inhibitory activities of
 imidazo[5,1-<i>d</i>]-1,2,3,5-tetrazine-8-carboxamides related to the
 anti-tumour drug temozolomide, with appended silicon, benzyl and
 heteromethyl groups at the 3-position.
;
_journal_issue 3
_journal_name_full MedChemComm
_journal_page_first 545
_journal_page_last 553
_journal_paper_doi 10.1039/c7md00554g
_journal_volume 9
_journal_year 2018
_chemical_formula_moiety 'C9 H14 N6 O2 Si'
_chemical_formula_sum 'C9 H14 N6 O2 Si'
_chemical_formula_weight 266.35
_chemical_properties_physical Moisture-sensitive
_space_group_crystal_system triclinic
_space_group_IT_number 2
_space_group_name_Hall '-P 1'
_space_group_name_H-M_alt 'P -1'
_symmetry_space_group_name_Hall '-P 1'
_symmetry_space_group_name_H-M 'P -1'
_atom_sites_solution_hydrogens mixed
_atom_sites_solution_primary iterative
_atom_sites_solution_secondary difmap
_audit_creation_date 2015-04-01
_audit_creation_method
;
Olex2 1.2
(compiled 2015.01.26 svn.r3150 for OlexSys, GUI svn.r4998)
;
_audit_update_record
;
2017-10-30 deposited with the CCDC.
2018-01-19 downloaded from the CCDC.
;
_cell_angle_alpha 82.559(9)
_cell_angle_beta 81.097(9)
_cell_angle_gamma 72.642(10)
_cell_formula_units_Z 2
_cell_length_a 6.0637(7)
_cell_length_b 6.3295(8)
_cell_length_c 17.0569(17)
_cell_measurement_reflns_used 2090
_cell_measurement_temperature 120(2)
_cell_measurement_theta_max 74.9770
_cell_measurement_theta_min 7.3740
_cell_volume 614.89(13)
_computing_cell_refinement
;
CrysAlisPro, Agilent Technologies,
Version 1.171.37.35 (release 13-08-2014 CrysAlis171 .NET)
(compiled Aug 13 2014,18:06:01)
;
_computing_data_collection
;
CrysAlisPro, Agilent Technologies,
Version 1.171.37.35 (release 13-08-2014 CrysAlis171 .NET)
(compiled Aug 13 2014,18:06:01)
;
_computing_data_reduction
;
CrysAlisPro, Agilent Technologies,
Version 1.171.37.35 (release 13-08-2014 CrysAlis171 .NET)
(compiled Aug 13 2014,18:06:01)
;
_computing_molecular_graphics 'Olex2 (Dolomanov et al., 2009)'
_computing_publication_material 'Olex2 (Dolomanov et al., 2009)'
_computing_structure_refinement 'ShelXL (Sheldrick, 2008)'
_computing_structure_solution 'olex2.solve (Bourhis et al., 2015)'
_diffrn_ambient_environment N~2~
_diffrn_ambient_temperature 120(2)
_diffrn_crystal_treatment 'flash frozen in gaseous N2'
_diffrn_detector 'CCD plate'
_diffrn_detector_area_resol_mean 10.3613
_diffrn_detector_type Atlas
_diffrn_measured_fraction_theta_full 0.965
_diffrn_measured_fraction_theta_max 0.927
_diffrn_measurement_details
;
#__ type_ start__ end____ width___ exp.time_
  1 omega -112.00  -15.00   1.0000   20.0000
omega____ theta____ kappa____ phi______ frames
    -      -38.5000  -77.0000 -120.0000 97

#__ type_ start__ end____ width___ exp.time_
  2 omega  -11.00   18.00   1.0000   20.0000
omega____ theta____ kappa____ phi______ frames
    -      -38.5000   77.0000    0.0000 29

#__ type_ start__ end____ width___ exp.time_
  3 omega  -66.00  -21.00   1.0000   20.0000
omega____ theta____ kappa____ phi______ frames
    -      -38.5000   77.0000    0.0000 45

#__ type_ start__ end____ width___ exp.time_
  4 omega  -29.00    4.00   1.0000   20.0000
omega____ theta____ kappa____ phi______ frames
    -       42.6277  -38.0000   90.0000 33

#__ type_ start__ end____ width___ exp.time_
  5 omega   27.00   54.00   1.0000   20.0000
omega____ theta____ kappa____ phi______ frames
    -       42.6277 -125.0000   90.0000 27

#__ type_ start__ end____ width___ exp.time_
  6 omega    6.00   55.00   1.0000   20.0000
omega____ theta____ kappa____ phi______ frames
    -       42.6277  -38.0000   90.0000 49

#__ type_ start__ end____ width___ exp.time_
  7 omega   65.00  115.00   1.0000   80.0000
omega____ theta____ kappa____ phi______ frames
    -      107.3822 -125.0000   60.0000 50

#__ type_ start__ end____ width___ exp.time_
  8 omega   33.00   86.00   1.0000   80.0000
omega____ theta____ kappa____ phi______ frames
    -      107.3822  -30.0000  -60.0000 53

#__ type_ start__ end____ width___ exp.time_
  9 omega   62.00  137.00   1.0000   80.0000
omega____ theta____ kappa____ phi______ frames
    -      107.3822   15.0000  -90.0000 75

#__ type_ start__ end____ width___ exp.time_
 10 omega   38.00  125.00   1.0000   80.0000
omega____ theta____ kappa____ phi______ frames
    -      107.3822  -77.0000 -150.0000 87

#__ type_ start__ end____ width___ exp.time_
 11 omega   32.00   63.00   1.0000   80.0000
omega____ theta____ kappa____ phi______ frames
    -      107.3822  -95.0000  150.0000 31

#__ type_ start__ end____ width___ exp.time_
 12 omega   64.00  105.00   1.0000   80.0000
omega____ theta____ kappa____ phi______ frames
    -      107.3822  -95.0000  150.0000 41

#__ type_ start__ end____ width___ exp.time_
 13 omega   56.00   89.00   1.0000   80.0000
omega____ theta____ kappa____ phi______ frames
    -      107.3822  -30.0000 -120.0000 33

#__ type_ start__ end____ width___ exp.time_
 14 omega   84.00  146.00   1.0000   80.0000
omega____ theta____ kappa____ phi______ frames
    -      107.3822   30.0000  -60.0000 62

#__ type_ start__ end____ width___ exp.time_
 15 omega   37.00   69.00   1.0000   80.0000
omega____ theta____ kappa____ phi______ frames
    -      107.3822  -30.0000  120.0000 32

#__ type_ start__ end____ width___ exp.time_
 16 omega  147.00  176.00   1.0000   80.0000
omega____ theta____ kappa____ phi______ frames
    -      107.3822   30.0000  -60.0000 29

#__ type_ start__ end____ width___ exp.time_
 17 omega   33.00   80.00   1.0000   80.0000
omega____ theta____ kappa____ phi______ frames
    -      107.3822  -30.0000   30.0000 47

#__ type_ start__ end____ width___ exp.time_
 18 omega   32.00  108.00   1.0000   80.0000
omega____ theta____ kappa____ phi______ frames
    -      107.3822  -95.0000   60.0000 76

#__ type_ start__ end____ width___ exp.time_
 19 omega   16.00  113.00   1.0000   20.0000
omega____ theta____ kappa____ phi______ frames
    -       42.6277   57.0000  150.0000 97

#__ type_ start__ end____ width___ exp.time_
 20 omega   11.00   50.00   1.0000   20.0000
omega____ theta____ kappa____ phi______ frames
    -       42.6277   77.0000  -30.0000 39

#__ type_ start__ end____ width___ exp.time_
 21 omega   20.00  115.00   1.0000   20.0000
omega____ theta____ kappa____ phi______ frames
    -       42.6277   38.0000   90.0000 95
;
_diffrn_measurement_device 'four-circle diffractometer'
_diffrn_measurement_device_type 'SuperNova, Dual, Cu at zero, Atlas'
_diffrn_measurement_method '\w scans'
_diffrn_measurement_specimen_support 'MiTeGen micromount'
_diffrn_orient_matrix_UB_11 0.1388861000
_diffrn_orient_matrix_UB_12 -0.2476376000
_diffrn_orient_matrix_UB_13 0.0051437000
_diffrn_orient_matrix_UB_21 0.0665283000
_diffrn_orient_matrix_UB_22 0.0161253000
_diffrn_orient_matrix_UB_23 -0.0910239000
_diffrn_orient_matrix_UB_31 0.2195961000
_diffrn_orient_matrix_UB_32 0.0629061000
_diffrn_orient_matrix_UB_33 0.0105690000
_diffrn_radiation_monochromator mirror
_diffrn_radiation_probe x-ray
_diffrn_radiation_type CuK\a
_diffrn_radiation_wavelength 1.54184
_diffrn_reflns_av_unetI/netI 0.0336
_diffrn_reflns_Laue_measured_fraction_full 0.965
_diffrn_reflns_Laue_measured_fraction_max 0.927
_diffrn_reflns_limit_h_max 7
_diffrn_reflns_limit_h_min -7
_diffrn_reflns_limit_k_max 7
_diffrn_reflns_limit_k_min -7
_diffrn_reflns_limit_l_max 21
_diffrn_reflns_limit_l_min -7
_diffrn_reflns_number 2327
_diffrn_reflns_point_group_measured_fraction_full 0.965
_diffrn_reflns_point_group_measured_fraction_max 0.927
_diffrn_reflns_theta_full 67.684
_diffrn_reflns_theta_max 74.613
_diffrn_reflns_theta_min 5.270
_diffrn_source 'sealed X-ray tube'
_diffrn_source_type 'SuperNova (Cu) X-ray Source'
_exptl_absorpt_coefficient_mu 1.768
_exptl_absorpt_correction_T_max 0.898
_exptl_absorpt_correction_T_min 0.613
_exptl_absorpt_correction_type gaussian
_exptl_absorpt_process_details
;
CrysAlisPro, Agilent Technologies,
Version 1.171.37.35 (release 13-08-2014 CrysAlis171 .NET)
(compiled Aug 13 2014,18:06:01)
Numerical absorption correction based on gaussian integration over
            a multifaceted crystal model
Empirical absorption correction using spherical harmonics,
 implemented in SCALE3 ABSPACK scaling algorithm.
;
_exptl_crystal_colour 'clear colourless'
_exptl_crystal_colour_lustre clear
_exptl_crystal_colour_primary colourless
_exptl_crystal_density_diffrn 1.439
_exptl_crystal_description plate
_exptl_crystal_F_000 280
_exptl_crystal_size_max 0.3771
_exptl_crystal_size_mid 0.2509
_exptl_crystal_size_min 0.0598
_refine_diff_density_max 0.929
_refine_diff_density_min -0.481
_refine_diff_density_rms 0.106
_refine_ls_extinction_method none
_refine_ls_goodness_of_fit_ref 1.074
_refine_ls_hydrogen_treatment mixed
_refine_ls_matrix_type full
_refine_ls_number_parameters 173
_refine_ls_number_reflns 2327
_refine_ls_number_restraints 2
_refine_ls_restrained_S_all 1.074
_refine_ls_R_factor_all 0.0905
_refine_ls_R_factor_gt 0.0825
_refine_ls_shift/su_max 0.000
_refine_ls_shift/su_mean 0.000
_refine_ls_structure_factor_coef Fsqd
_refine_ls_weighting_details 'w=1/[\s^2^(Fo^2^)+(0.0838P)^2^+2.9197P] where P=(Fo^2^+2Fc^2^)/3'
_refine_ls_weighting_scheme calc
_refine_ls_wR_factor_gt 0.2166
_refine_ls_wR_factor_ref 0.2225
_reflns_Friedel_coverage 0.000
_reflns_number_gt 2020
_reflns_number_total 2327
_reflns_threshold_expression 'I > 2\s(I)'
_cod_data_source_file c7md00554g2.cif
_cod_data_source_block mbfcmb
_cod_depositor_comments 'Adding full bibliography for 7121167--7121168.cif.'
_cod_original_cell_volume 614.88(12)
_cod_database_code 7121167
_nottingham_internal_coll_name MBFCMB
_nottingham_internal_coll_number 14595
_nottingham_internal_coll_client MBF/CJM
_nottingham_internal_coll_type custom
_nottingham_internal_coll_frame_method 'omega scans'
_nottingham_internal_coll_frame_time '20.0000, 80.0000'
_nottingham_internal_coll_frame_width 1.0000
_nottingham_internal_coll_user pczwl
_nottingham_internal_coll_date 13/03/2015
_nottingham_internal_coll_location NOTTS
_nottingham_internal_coll_instrument 'SN, XDA 017/09'
_nottingham_internal_process_date 01/04/2015
_nottingham_internal_process_user pczwl
_nottingham_internal_solution_date 1/4/2015
_nottingham_internal_solution_user pczwl
_nottingham_internal_refinement_date 1/4/2015
_nottingham_internal_refinement_user pczwl
_nottingham_internal_validation_date 1/4/2015
_nottingham_internal_validation_user pczwl
_nottingham_internal_archive_date 2/4/2015
_shelx_shelxl_version_number 2014/7
_chemical_oxdiff_formula 'C9 H14 N6 O2 Si'
_chemical_oxdiff_usercomment 'MBFCMB #14595 SN-463 IN FOMBLIN FILM ON A MICROMOUNT FOR MBF/CJM'
_shelx_space_group_comment
;
The symmetry employed for this shelxl refinement is uniquely defined
by the following loop, which should always be used as a source of
symmetry information in preference to the above space-group names.
They are only intended as comments.
;
_reflns_odcompleteness_completeness 96.60
_reflns_odcompleteness_iscentric 1
_reflns_odcompleteness_theta 66.97
_olex2_refinement_description
;
1. Twinned data refinement
 Scales: 0.867(6) 0.133(6)
2. Fixed Uiso
 At 1.2 times of:
  All C(H) groups, All C(H,H) groups, All N(H,H) groups
 At 1.5 times of:
  All C(H,H,H) groups
3. Restrained distances
 N18-H18B = N18-H18A
 0.88 with sigma of 0.02
4.a Secondary CH2 refined with riding coordinates:
 C11(H11A,H11B)
4.b Aromatic/amide H refined with riding coordinates:
 C8(H8)
4.c Idealised Me refined as rotating group:
 C13(H13A,H13C,H13B), C14(H14C,H14A,H14B), C15(H15C,H15A,H15B)
;
_olex2_exptl_crystal_mounting_method 'in fomblin film on a micromount'
_olex2_submission_special_instructions 'No special instructions were received'

loop_
_space_group_symop_operation_xyz
'x, y, z'
'-x, -y, -z'

loop_
_atom_site_label
_atom_site_type_symbol
_atom_site_fract_x
_atom_site_fract_y
_atom_site_fract_z
_atom_site_U_iso_or_equiv
_atom_site_adp_type
_atom_site_occupancy
_atom_site_site_symmetry_order
_atom_site_calc_flag
_atom_site_refinement_flags_posn
C1 C 0.1083(8) 0.2725(8) 0.6371(3) 0.0242(9) Uani 1 1 d .
N2 N 0.1771(7) 0.1895(6) 0.7106(2) 0.0249(8) Uani 1 1 d .
N3 N 0.1393(7) 0.0000(6) 0.7537(2) 0.0262(8) Uani 1 1 d .
N4 N 0.0179(7) -0.1048(6) 0.7292(2) 0.0259(8) Uani 1 1 d .
C5 C -0.0802(8) -0.0242(7) 0.6606(3) 0.0227(9) Uani 1 1 d .
C6 C -0.2356(8) -0.0817(7) 0.6219(3) 0.0232(9) Uani 1 1 d .
N7 N -0.2846(7) 0.0652(6) 0.5556(2) 0.0244(8) Uani 1 1 d .
C8 C -0.1634(8) 0.2067(8) 0.5523(3) 0.0252(10) Uani 1 1 d .
H8 H -0.1635 0.3251 0.5118 0.030 Uiso 1 1 calc R
N9 N -0.0359(7) 0.1600(6) 0.6155(2) 0.0229(8) Uani 1 1 d .
O10 O 0.1643(6) 0.4228(5) 0.59548(19) 0.0271(7) Uani 1 1 d .
C11 C 0.2959(9) 0.3110(8) 0.7493(3) 0.0280(10) Uani 1 1 d .
H11A H 0.2170 0.4717 0.7401 0.034 Uiso 1 1 calc R
H11B H 0.4571 0.2848 0.7221 0.034 Uiso 1 1 calc R
Si12 Si 0.3112(2) 0.2417(2) 0.86055(8) 0.0273(4) Uani 1 1 d .
C13 C 0.3880(10) 0.4855(9) 0.8870(3) 0.0381(12) Uani 1 1 d .
H13A H 0.4044 0.4680 0.9440 0.057 Uiso 1 1 calc GR
H13C H 0.2647 0.6217 0.8752 0.057 Uiso 1 1 calc GR
H13B H 0.5354 0.4948 0.8559 0.057 Uiso 1 1 calc GR
C14 C 0.5453(10) -0.0198(9) 0.8791(4) 0.0391(12) Uani 1 1 d .
H14C H 0.5234 -0.1376 0.8517 0.059 Uiso 1 1 calc GR
H14A H 0.5388 -0.0637 0.9365 0.059 Uiso 1 1 calc GR
H14B H 0.6972 0.0040 0.8590 0.059 Uiso 1 1 calc GR
C15 C 0.0282(11) 0.2332(12) 0.9173(4) 0.0500(16) Uani 1 1 d .
H15C H 0.0385 0.2245 0.9745 0.075 Uiso 1 1 calc GR
H15A H -0.0115 0.1026 0.9054 0.075 Uiso 1 1 calc GR
H15B H -0.0926 0.3681 0.9022 0.075 Uiso 1 1 calc GR
C16 C -0.3436(8) -0.2668(8) 0.6451(3) 0.0245(9) Uani 1 1 d .
O17 O -0.2916(6) -0.4010(6) 0.7025(2) 0.0289(8) Uani 1 1 d .
N18 N -0.5024(7) -0.2701(7) 0.5984(2) 0.0279(9) Uani 1 1 d D
H18A H -0.579(9) -0.370(8) 0.605(3) 0.034 Uiso 1 1 d DR
H18B H -0.516(10) -0.207(9) 0.5498(17) 0.034 Uiso 1 1 d DR

loop_
_atom_site_aniso_label
_atom_site_aniso_U_11
_atom_site_aniso_U_22
_atom_site_aniso_U_33
_atom_site_aniso_U_23
_atom_site_aniso_U_13
_atom_site_aniso_U_12
C1 0.022(2) 0.022(2) 0.031(2) -0.0080(18) -0.0039(18) -0.0067(17)
N2 0.029(2) 0.0166(18) 0.033(2) -0.0021(15) -0.0058(16) -0.0107(15)
N3 0.030(2) 0.0207(19) 0.032(2) -0.0025(15) -0.0063(16) -0.0112(16)
N4 0.027(2) 0.023(2) 0.032(2) -0.0049(15) -0.0059(16) -0.0109(16)
C5 0.025(2) 0.018(2) 0.026(2) -0.0030(16) -0.0011(17) -0.0078(17)
C6 0.024(2) 0.019(2) 0.029(2) -0.0059(17) -0.0049(18) -0.0061(17)
N7 0.0263(19) 0.0219(19) 0.028(2) -0.0051(15) -0.0052(15) -0.0088(15)
C8 0.029(2) 0.023(2) 0.026(2) -0.0048(17) -0.0057(18) -0.0076(18)
N9 0.0245(19) 0.0182(18) 0.0276(19) -0.0033(14) -0.0040(15) -0.0075(15)
O10 0.0308(18) 0.0223(16) 0.0315(17) -0.0019(13) -0.0050(14) -0.0122(14)
C11 0.035(3) 0.022(2) 0.034(2) -0.0056(18) -0.008(2) -0.016(2)
Si12 0.0286(7) 0.0281(7) 0.0304(7) -0.0052(5) -0.0075(5) -0.0129(5)
C13 0.044(3) 0.030(3) 0.046(3) -0.011(2) -0.014(2) -0.011(2)
C14 0.040(3) 0.029(3) 0.052(3) -0.002(2) -0.018(2) -0.011(2)
C15 0.043(3) 0.069(4) 0.044(3) -0.011(3) 0.001(3) -0.026(3)
C16 0.022(2) 0.023(2) 0.031(2) -0.0074(18) -0.0026(18) -0.0077(18)
O17 0.0301(18) 0.0270(17) 0.0335(18) -0.0010(14) -0.0072(14) -0.0128(14)
N18 0.034(2) 0.024(2) 0.032(2) -0.0019(16) -0.0082(17) -0.0166(17)

loop_
_atom_type_symbol
_atom_type_description
_atom_type_scat_dispersion_real
_atom_type_scat_dispersion_imag
_atom_type_scat_source
C C 0.0181 0.0091 'International Tables Vol C Tables 4.2.6.8 and 6.1.1.4'
H H 0.0000 0.0000 'International Tables Vol C Tables 4.2.6.8 and 6.1.1.4'
N N 0.0311 0.0180 'International Tables Vol C Tables 4.2.6.8 and 6.1.1.4'
O O 0.0492 0.0322 'International Tables Vol C Tables 4.2.6.8 and 6.1.1.4'
Si Si 0.2541 0.3302 'International Tables Vol C Tables 4.2.6.8 and 6.1.1.4'

loop_
_exptl_crystal_face_index_h
_exptl_crystal_face_index_k
_exptl_crystal_face_index_l
_exptl_crystal_face_perp_dist
_exptl_oxdiff_crystal_face_indexfrac_h
_exptl_oxdiff_crystal_face_indexfrac_k
_exptl_oxdiff_crystal_face_indexfrac_l
_exptl_oxdiff_crystal_face_x
_exptl_oxdiff_crystal_face_y
_exptl_oxdiff_crystal_face_z
-1 1 0 0.0934 -1.0021 0.9966 -0.0089 -0.3860 -0.0498 -0.1575
1 -1 0 0.1574 1.0021 -0.9966 0.0089 0.3860 0.0498 0.1575
1 1 1 0.1671 0.9980 1.0002 1.0123 -0.1039 -0.0096 0.2928
-1 -1 -1 0.1911 -0.9980 -1.0002 -1.0123 0.1039 0.0096 -0.2928
0 0 -1 0.0459 0.0010 0.0011 -0.9992 -0.0053 0.0910 -0.0103
0 0 1 0.0139 -0.0010 -0.0011 0.9992 0.0053 -0.0910 0.0103
1 4 2 0.1591 0.9922 3.9959 2.0179 -0.8413 -0.0532 0.4906

loop_
_geom_angle_atom_site_label_1
_geom_angle_atom_site_label_2
_geom_angle_atom_site_label_3
_geom_angle
N2 C1 N9 111.1(4)
O10 C1 N2 125.3(4)
O10 C1 N9 123.6(4)
C1 N2 N3 125.5(4)
C1 N2 C11 118.7(4)
N3 N2 C11 115.8(4)
N4 N3 N2 120.8(4)
N3 N4 C5 118.9(4)
N4 C5 C6 133.9(4)
N4 C5 N9 120.7(4)
N9 C5 C6 105.3(4)
C5 C6 C16 128.2(4)
N7 C6 C5 109.2(4)
N7 C6 C16 122.5(4)
C8 N7 C6 107.4(4)
N7 C8 H8 124.8
N7 C8 N9 110.4(4)
N9 C8 H8 124.8
C5 N9 C1 122.6(4)
C8 N9 C1 129.8(4)
C8 N9 C5 107.6(4)
N2 C11 H11A 108.0
N2 C11 H11B 108.0
N2 C11 Si12 117.3(3)
H11A C11 H11B 107.2
Si12 C11 H11A 108.0
Si12 C11 H11B 108.0
C13 Si12 C11 101.4(2)
C14 Si12 C11 110.2(3)
C14 Si12 C13 110.9(3)
C15 Si12 C11 112.9(3)
C15 Si12 C13 108.7(3)
C15 Si12 C14 112.2(3)
Si12 C13 H13A 109.5
Si12 C13 H13C 109.5
Si12 C13 H13B 109.5
H13A C13 H13C 109.5
H13A C13 H13B 109.5
H13C C13 H13B 109.5
Si12 C14 H14C 109.5
Si12 C14 H14A 109.5
Si12 C14 H14B 109.5
H14C C14 H14A 109.5
H14C C14 H14B 109.5
H14A C14 H14B 109.5
Si12 C15 H15C 109.5
Si12 C15 H15A 109.5
Si12 C15 H15B 109.5
H15C C15 H15A 109.5
H15C C15 H15B 109.5
H15A C15 H15B 109.5
O17 C16 C6 121.8(4)
O17 C16 N18 124.0(4)
N18 C16 C6 114.2(4)
C16 N18 H18A 124(4)
C16 N18 H18B 127(4)
H18A N18 H18B 106(5)

loop_
_geom_bond_atom_site_label_1
_geom_bond_atom_site_label_2
_geom_bond_distance
C1 N2 1.372(6)
C1 N9 1.395(6)
C1 O10 1.211(6)
N2 N3 1.384(5)
N2 C11 1.468(6)
N3 N4 1.271(5)
N4 C5 1.366(6)
C5 C6 1.384(6)
C5 N9 1.383(6)
C6 N7 1.379(6)
C6 C16 1.488(6)
N7 C8 1.309(6)
C8 H8 0.9500
C8 N9 1.374(6)
C11 H11A 0.9900
C11 H11B 0.9900
C11 Si12 1.902(5)
Si12 C13 1.865(5)
Si12 C14 1.859(6)
Si12 C15 1.847(6)
C13 H13A 0.9800
C13 H13C 0.9800
C13 H13B 0.9800
C14 H14C 0.9800
C14 H14A 0.9800
C14 H14B 0.9800
C15 H15C 0.9800
C15 H15A 0.9800
C15 H15B 0.9800
C16 O17 1.225(6)
C16 N18 1.347(6)
N18 H18A 0.88(2)
N18 H18B 0.88(2)

loop_
_geom_torsion_atom_site_label_1
_geom_torsion_atom_site_label_2
_geom_torsion_atom_site_label_3
_geom_torsion_atom_site_label_4
_geom_torsion
C1 N2 N3 N4 -5.4(7)
C1 N2 C11 Si12 163.0(3)
N2 C1 N9 C5 -5.8(6)
N2 C1 N9 C8 171.3(4)
N2 N3 N4 C5 -1.7(6)
N3 N2 C11 Si12 -15.5(5)
N3 N4 C5 C6 -172.8(5)
N3 N4 C5 N9 4.3(6)
N4 C5 C6 N7 177.0(5)
N4 C5 C6 C16 -1.9(8)
N4 C5 N9 C1 -0.2(7)
N4 C5 N9 C8 -177.9(4)
C5 C6 N7 C8 0.7(5)
C5 C6 C16 O17 -4.0(7)
C5 C6 C16 N18 175.2(4)
C6 C5 N9 C1 177.7(4)
C6 C5 N9 C8 0.0(5)
C6 N7 C8 N9 -0.7(5)
N7 C6 C16 O17 177.2(4)
N7 C6 C16 N18 -3.6(6)
N7 C8 N9 C1 -177.0(4)
N7 C8 N9 C5 0.5(5)
N9 C1 N2 N3 8.7(6)
N9 C1 N2 C11 -169.6(4)
N9 C5 C6 N7 -0.4(5)
N9 C5 C6 C16 -179.4(4)
O10 C1 N2 N3 -171.0(4)
O10 C1 N2 C11 10.7(7)
O10 C1 N9 C5 173.9(4)
O10 C1 N9 C8 -9.0(8)
C11 N2 N3 N4 173.0(4)
C16 C6 N7 C8 179.7(4)

loop_
_twin_individual_id
_twin_individual_mass_fraction_refined
1 0.867(6)
2 0.133(6)
